data_7019619
loop_
_publ_author_name
'Brooks, Neil R.'
'Schaltin, Stijn'
'Van Hecke, Kristof'
'Van Meervelt, Luc'
'Fransaer, Jan'
'Binnemans, Koen'

_publ_section_title
;
 Heteroleptic silver-containing ionic liquids.
;
_journal_issue 23
_journal_name_full 'Dalton transactions (Cambridge, England : 2003)'
_journal_page_first 6902
_journal_page_last 6905
_journal_paper_doi 10.1039/c2dt30725a
_journal_volume 41
_journal_year 2012
_chemical_formula_moiety 'C2 F6 N O4 S2, C8 H12 Ag N4'
_chemical_formula_sum 'C10 H12 Ag F6 N5 O4 S2'
_chemical_formula_weight 552.26
_chemical_name_common
;
bis(N-methylimidazole)silver bistriflimide
;
_chemical_name_systematic
;
bis(N-methylimidazole)silver bis(trifluoromethyl)sulfonylimide
;
_space_group_crystal_system monoclinic
_space_group_IT_number 14
_space_group_name_Hall '-P 2ybc'
_space_group_name_H-M_alt 'P 1 21/c 1'
_symmetry_space_group_name_Hall '-P 2ybc'
_symmetry_space_group_name_H-M 'P 1 21/c 1'
_atom_sites_solution_hydrogens geom
_atom_sites_solution_primary direct
_atom_sites_solution_secondary difmap
_audit_creation_date 2012-02-28
_audit_creation_method
;
Olex2 1.1-alpha
(compiled 2011.11.01 svn.r2039, GUI svn.r3906)
;
_cell_angle_alpha 90.00
_cell_angle_beta 90.760(2)
_cell_angle_gamma 90.00
_cell_formula_units_Z 4
_cell_length_a 11.9627(5)
_cell_length_b 9.0478(3)
_cell_length_c 17.1295(8)
_cell_measurement_reflns_used 4451
_cell_measurement_temperature 100(2)
_cell_measurement_theta_max 71.300
_cell_measurement_theta_min 3.695
_cell_volume 1853.87(13)
_computing_cell_refinement 'SAINT v6.45A (Bruker, 2003)'
_computing_data_collection 'SMART v5.625 (Bruker, 2001)'
_computing_data_reduction 'SAINT v6.45A (Bruker, 2003)'
_computing_molecular_graphics
;
O. V. Dolomanov, L. J. Bourhis, R. J. Gildea, J. A. K. Howard and H. Puschmann,
OLEX2: a complete structure solution, refinement and analysis program.
J. Appl. Cryst. (2009). 42, 339-341.
;
_computing_publication_material
;
O. V. Dolomanov, L. J. Bourhis, R. J. Gildea, J. A. K. Howard and H. Puschmann,
OLEX2: a complete structure solution, refinement and analysis program.
J. Appl. Cryst. (2009). 42, 339-341.
;
_computing_structure_refinement
;
XL, G.M. Sheldrick, Acta Cryst.
(2008). A64, 112-122
;
_computing_structure_solution 'SHELXS-97 (Sheldrick, 2008)'
_diffrn_ambient_temperature 100
_diffrn_measured_fraction_theta_full 0.992
_diffrn_measured_fraction_theta_max 0.992
_diffrn_measurement_device_type 'SMART 6000'
_diffrn_measurement_method '\w scans'
_diffrn_radiation_monochromator 'crossed G\"obel mirrors'
_diffrn_radiation_type 'Cu K\a'
_diffrn_radiation_wavelength 1.54184
_diffrn_reflns_av_R_equivalents 0.0775
_diffrn_reflns_av_unetI/netI 0.0676
_diffrn_reflns_limit_h_max 14
_diffrn_reflns_limit_h_min -14
_diffrn_reflns_limit_k_max 10
_diffrn_reflns_limit_k_min -10
_diffrn_reflns_limit_l_max 19
_diffrn_reflns_limit_l_min -16
_diffrn_reflns_number 15161
_diffrn_reflns_theta_full 66.50
_diffrn_reflns_theta_max 66.59
_diffrn_reflns_theta_min 3.70
_diffrn_source 'fine-focus sealed tube'
_exptl_absorpt_coefficient_mu 11.676
_exptl_absorpt_correction_T_max 1
_exptl_absorpt_correction_T_min 0.412
_exptl_absorpt_correction_type multi-scan
_exptl_absorpt_process_details
;
SADABS-2008/1 (Bruker,2008) was used for absorption correction.
;
_exptl_crystal_colour colourless
_exptl_crystal_density_diffrn 1.979
_exptl_crystal_density_method 'not measured'
_exptl_crystal_description block
_exptl_crystal_F_000 1088
_exptl_crystal_size_max 0.3
_exptl_crystal_size_mid 0.1
_exptl_crystal_size_min 0.1
_refine_diff_density_max 1.258
_refine_diff_density_min -0.929
_refine_diff_density_rms 0.129
_refine_ls_extinction_coef 0.00042(11)
_refine_ls_extinction_expression Fc^*^=kFc[1+0.001xFc^2^\l^3^/sin(2\q)]^-1/4^
_refine_ls_extinction_method SHELXL
_refine_ls_goodness_of_fit_ref 1.028
_refine_ls_hydrogen_treatment constr
_refine_ls_matrix_type full
_refine_ls_number_parameters 256
_refine_ls_number_reflns 3248
_refine_ls_number_restraints 24
_refine_ls_restrained_S_all 1.122
_refine_ls_R_factor_all 0.0568
_refine_ls_R_factor_gt 0.0504
_refine_ls_shift/su_max 0.001
_refine_ls_shift/su_mean 0.000
_refine_ls_structure_factor_coef Fsqd
_refine_ls_weighting_details 'calc w=1/[\s^2^(Fo^2^)+(0.0487P)^2^+8.3144P] where P=(Fo^2^+2Fc^2^)/3'
_refine_ls_weighting_scheme calc
_refine_ls_wR_factor_gt 0.1248
_refine_ls_wR_factor_ref 0.1292
_reflns_number_gt 2860
_reflns_number_total 3248
_reflns_threshold_expression >2sigma(I)
_cod_data_source_file c2dt30725a.txt
_cod_data_source_block kb29n
_cod_database_code 7019619

loop_
_space_group_symop_id
_space_group_symop_operation_xyz
1 'x, y, z'
2 '-x, y+1/2, -z+1/2'
3 '-x, -y, -z'
4 'x, -y-1/2, z-1/2'

loop_
_atom_site_label
_atom_site_type_symbol
_atom_site_fract_x
_atom_site_fract_y
_atom_site_fract_z
_atom_site_U_iso_or_equiv
_atom_site_adp_type
_atom_site_occupancy
_atom_site_symmetry_multiplicity
_atom_site_calc_flag
_atom_site_refinement_flags
Ag1 Ag 0.50671(4) -0.21435(5) 0.02174(3) 0.0279(2) Uani 1 1 d .
N1 N 0.5868(4) -0.0672(5) 0.0980(3) 0.0259(11) Uani 1 1 d .
C2 C 0.6883(5) -0.0085(6) 0.0914(4) 0.0268(13) Uani 1 1 d .
H2 H 0.7367 -0.0257 0.0488 0.032 Uiso 1 1 calc R
N3 N 0.7133(4) 0.0774(5) 0.1521(3) 0.0275(11) Uani 1 1 d .
C4 C 0.6236(5) 0.0746(7) 0.1999(4) 0.0334(14) Uani 1 1 d .
H4 H 0.6165 0.1262 0.2479 0.040 Uiso 1 1 calc R
C5 C 0.5470(6) -0.0146(8) 0.1668(5) 0.0394(16) Uani 1 1 d .
H5 H 0.4762 -0.0376 0.1880 0.047 Uiso 1 1 calc R
C6 C 0.8153(8) 0.1612(9) 0.1631(6) 0.054(2) Uani 1 1 d .
H6A H 0.7973 0.2597 0.1832 0.081 Uiso 1 1 calc R
H6B H 0.8534 0.1708 0.1131 0.081 Uiso 1 1 calc R
H6C H 0.8644 0.1099 0.2005 0.081 Uiso 1 1 calc R
N7 N 0.4230(4) -0.3648(5) -0.0512(3) 0.0271(11) Uani 1 1 d .
C8 C 0.3234(5) -0.4209(7) -0.0394(4) 0.0293(13) Uani 1 1 d .
H8 H 0.2773 -0.3974 0.0036 0.035 Uiso 1 1 calc R
N9 N 0.2957(5) -0.5159(6) -0.0964(3) 0.0310(12) Uani 1 1 d .
C10 C 0.3815(7) -0.5208(8) -0.1475(4) 0.0432(18) Uani 1 1 d .
H10 H 0.3852 -0.5784 -0.1937 0.052 Uiso 1 1 calc R
C11 C 0.4603(6) -0.4273(9) -0.1193(4) 0.0408(17) Uani 1 1 d .
H11 H 0.5303 -0.4077 -0.1428 0.049 Uiso 1 1 calc R
C12 C 0.1903(6) -0.5973(9) -0.1042(5) 0.0439(19) Uani 1 1 d .
H12A H 0.1457 -0.5825 -0.0572 0.066 Uiso 1 1 calc R
H12B H 0.2060 -0.7029 -0.1106 0.066 Uiso 1 1 calc R
H12C H 0.1485 -0.5610 -0.1499 0.066 Uiso 1 1 calc R
C13 C 0.0741(6) -0.1613(9) 0.0956(5) 0.0431(18) Uani 1 1 d .
F14 F -0.0151(4) -0.0844(8) 0.1032(5) 0.096(2) Uani 1 1 d U
F15 F 0.0541(4) -0.2919(5) 0.1284(4) 0.0703(17) Uani 1 1 d .
F16 F 0.0935(8) -0.1854(9) 0.0214(4) 0.110(3) Uani 1 1 d .
S17 S 0.19414(15) -0.08043(18) 0.14215(11) 0.0386(4) Uani 1 1 d .
O18 O 0.1675(9) -0.0633(8) 0.2215(4) 0.091(2) Uani 1 1 d U
O19 O 0.2820(5) -0.1774(9) 0.1256(6) 0.092(2) Uani 1 1 d U
N20 N 0.2005(6) 0.0666(7) 0.0920(4) 0.0428(15) Uani 1 1 d .
S21 S 0.24462(13) 0.21497(17) 0.12657(10) 0.0316(4) Uani 1 1 d .
O22 O 0.3124(4) 0.2065(6) 0.1943(3) 0.0444(13) Uani 1 1 d .
O23 O 0.2840(5) 0.3001(7) 0.0621(4) 0.0643(19) Uani 1 1 d .
C24 C 0.1213(8) 0.3142(10) 0.1560(6) 0.056(2) Uani 1 1 d .
F25 F 0.0484(5) 0.3293(7) 0.0990(4) 0.086(2) Uani 1 1 d .
F26 F 0.0703(5) 0.2410(9) 0.2134(4) 0.094(2) Uani 1 1 d .
F27 F 0.1512(7) 0.4459(7) 0.1808(5) 0.108(3) Uani 1 1 d U

loop_
_atom_site_aniso_label
_atom_site_aniso_U_11
_atom_site_aniso_U_22
_atom_site_aniso_U_33
_atom_site_aniso_U_23
_atom_site_aniso_U_13
_atom_site_aniso_U_12
Ag1 0.0349(3) 0.0185(3) 0.0299(3) -0.00028(16) -0.01293(18) -0.00597(17)
N1 0.028(3) 0.020(2) 0.029(3) -0.002(2) -0.010(2) -0.001(2)
C2 0.037(3) 0.016(3) 0.027(3) -0.002(2) -0.005(2) -0.004(2)
N3 0.037(3) 0.017(2) 0.029(3) -0.003(2) -0.005(2) -0.001(2)
C4 0.036(3) 0.028(3) 0.036(4) -0.017(3) 0.000(3) 0.000(3)
C5 0.028(3) 0.035(4) 0.056(5) -0.011(3) 0.002(3) 0.003(3)
C6 0.065(5) 0.036(4) 0.061(5) -0.004(4) -0.008(4) -0.004(4)
N7 0.033(3) 0.019(2) 0.029(3) 0.006(2) -0.013(2) -0.010(2)
C8 0.035(3) 0.019(3) 0.033(4) 0.008(3) -0.011(3) -0.005(2)
N9 0.036(3) 0.026(3) 0.030(3) 0.009(2) -0.013(2) -0.015(2)
C10 0.060(5) 0.043(4) 0.027(4) -0.002(3) -0.004(3) -0.029(4)
C11 0.045(4) 0.044(4) 0.033(4) -0.006(3) -0.003(3) -0.023(3)
C12 0.037(4) 0.042(4) 0.052(5) 0.017(3) -0.022(3) -0.023(3)
C13 0.031(4) 0.039(4) 0.059(5) 0.010(4) -0.008(3) -0.008(3)
F14 0.036(3) 0.087(4) 0.166(6) 0.048(4) -0.004(3) 0.011(3)
F15 0.053(3) 0.042(3) 0.115(5) 0.026(3) -0.025(3) -0.023(2)
F16 0.160(7) 0.104(5) 0.065(4) -0.022(4) -0.021(4) -0.072(5)
S17 0.0437(9) 0.0196(8) 0.0520(11) 0.0028(7) -0.0153(8) -0.0048(6)
O18 0.168(6) 0.057(4) 0.047(4) 0.014(3) -0.012(4) -0.035(4)
O19 0.037(3) 0.064(4) 0.175(7) 0.004(4) -0.003(4) -0.001(3)
N20 0.063(4) 0.034(3) 0.031(3) 0.002(2) -0.003(3) -0.010(3)
S21 0.0346(8) 0.0240(8) 0.0360(9) 0.0118(6) -0.0112(6) -0.0092(6)
O22 0.044(3) 0.042(3) 0.047(3) 0.015(2) -0.020(2) -0.010(2)
O23 0.069(4) 0.061(4) 0.062(4) 0.038(3) -0.025(3) -0.038(3)
C24 0.054(5) 0.048(5) 0.065(6) -0.008(4) -0.014(4) 0.028(4)
F25 0.061(3) 0.086(4) 0.110(5) 0.004(4) -0.048(3) 0.025(3)
F26 0.058(3) 0.143(6) 0.082(5) -0.018(4) 0.014(3) 0.046(4)
F27 0.125(5) 0.057(3) 0.141(6) -0.039(4) -0.045(4) 0.041(4)

loop_
_atom_type_symbol
_atom_type_description
_atom_type_scat_dispersion_real
_atom_type_scat_dispersion_imag
_atom_type_scat_source
C C 0.0181 0.0091 'International Tables Vol C Tables 4.2.6.8 and 6.1.1.4'
H H 0.0000 0.0000 'International Tables Vol C Tables 4.2.6.8 and 6.1.1.4'
Ag Ag 0.1306 4.2820 'International Tables Vol C Tables 4.2.6.8 and 6.1.1.4'
F F 0.0727 0.0534 'International Tables Vol C Tables 4.2.6.8 and 6.1.1.4'
N N 0.0311 0.0180 'International Tables Vol C Tables 4.2.6.8 and 6.1.1.4'
O O 0.0492 0.0322 'International Tables Vol C Tables 4.2.6.8 and 6.1.1.4'
S S 0.3331 0.5567 'International Tables Vol C Tables 4.2.6.8 and 6.1.1.4'

loop_
_geom_angle_atom_site_label_1
_geom_angle_atom_site_label_2
_geom_angle_atom_site_label_3
_geom_angle
N1 Ag1 N7 177.9(2)
C2 N1 Ag1 127.8(4)
C2 N1 C5 105.2(5)
C5 N1 Ag1 126.9(4)
N3 C2 N1 111.3(6)
C2 N3 C4 106.9(5)
C2 N3 C6 126.0(6)
C4 N3 C6 127.0(6)
C5 C4 N3 107.2(6)
C4 C5 N1 109.4(6)
C8 N7 Ag1 126.0(5)
C8 N7 C11 106.0(5)
C11 N7 Ag1 128.0(4)
N7 C8 N9 110.6(6)
C8 N9 C10 108.0(5)
C8 N9 C12 126.4(6)
C10 N9 C12 125.6(6)
C11 C10 N9 106.3(6)
C10 C11 N7 109.1(6)
F14 C13 F15 106.5(6)
F14 C13 F16 110.2(8)
F14 C13 S17 113.4(7)
F15 C13 S17 108.8(5)
F16 C13 F15 107.2(7)
F16 C13 S17 110.4(6)
O18 S17 C13 106.5(5)
O18 S17 N20 116.3(4)
O19 S17 C13 104.7(4)
O19 S17 O18 116.4(6)
O19 S17 N20 112.0(5)
N20 S17 C13 98.4(3)
S21 N20 S17 122.3(4)
N20 S21 C24 105.1(4)
O22 S21 N20 117.1(3)
O22 S21 O23 118.2(3)
O22 S21 C24 105.1(4)
O23 S21 N20 106.5(4)
O23 S21 C24 103.1(5)
F25 C24 S21 112.5(7)
F25 C24 F26 107.1(8)
F25 C24 F27 108.8(8)
F26 C24 S21 110.0(6)
F27 C24 S21 108.8(7)
F27 C24 F26 109.7(9)

loop_
_geom_bond_atom_site_label_1
_geom_bond_atom_site_label_2
_geom_bond_distance
Ag1 N1 2.089(5)
Ag1 N7 2.093(5)
N1 C2 1.332(8)
N1 C5 1.363(9)
C2 N3 1.329(8)
N3 C4 1.359(8)
N3 C6 1.448(10)
C4 C5 1.341(9)
N7 C8 1.314(8)
N7 C11 1.377(9)
C8 N9 1.339(8)
N9 C10 1.358(10)
N9 C12 1.465(8)
C10 C11 1.351(10)
C13 F14 1.282(10)
C13 F15 1.332(9)
C13 F16 1.313(11)
C13 S17 1.789(7)
S17 O18 1.408(8)
S17 O19 1.401(8)
S17 N20 1.587(6)
N20 S21 1.557(6)
S21 O22 1.409(5)
S21 O23 1.432(6)
S21 C24 1.804(8)
C24 F25 1.308(10)
C24 F26 1.338(13)
C24 F27 1.313(11)
